data_4341146
loop_
_publ_author_name
'Anju, R. S.'
'Saha, Koushik'
'Mondal, Bijan'
'Dorcet, Vincent'
'Roisnel, Thierry'
'Halet, Jean-Francois'
'Ghosh, Sundargopal'

_publ_section_title
;
 Chemistry of diruthenium analogue of pentaborane(9) with heterocumulenes:
 toward novel trimetallic cubane-type clusters.
;
_journal_issue 19
_journal_name_full 'Inorganic chemistry'
_journal_page_first 10527
_journal_page_last 10535
_journal_paper_doi 10.1021/ic501623f
_journal_volume 53
_journal_year 2014
_chemical_formula_sum 'C21 H38 B3 Ru2 S2'
_chemical_formula_weight 589.20
_chemical_name_systematic
; 
 ? 
;
_space_group_IT_number 14
_symmetry_cell_setting monoclinic
_symmetry_space_group_name_Hall '-P 2yn'
_symmetry_space_group_name_H-M 'P 1 21/n 1'
_atom_sites_solution_hydrogens geom
_atom_sites_solution_primary direct
_atom_sites_solution_secondary difmap
_audit_creation_method SHELXL-97
_cell_angle_alpha 90.00
_cell_angle_beta 99.7430(10)
_cell_angle_gamma 90.00
_cell_formula_units_Z 4
_cell_length_a 8.5324(4)
_cell_length_b 13.7662(7)
_cell_length_c 21.9638(9)
_cell_measurement_reflns_used 9498
_cell_measurement_temperature 293(2)
_cell_measurement_theta_max 31.4
_cell_measurement_theta_min 2.4
_cell_volume 2542.6(2)
_computing_cell_refinement 'APEX2/SAINT (Bruker, 2004)'
_computing_data_collection 'APEX2 (Bruker, 2004)'
_computing_data_reduction 'SAINT/XPREP (Bruker, 2004)'
_computing_molecular_graphics 'ORTEP3 (Farrugia, 1997) and Mercury (Bruno et al., 2002)'
_computing_publication_material 'SHELXL-97 (Sheldrick, 2008)'
_computing_structure_refinement 'SHELXL-97 (Sheldrick, 2008)'
_computing_structure_solution 'SIR92 (Altornare et al., 1993)'
_diffrn_ambient_temperature 293(2)
_diffrn_measured_fraction_theta_full 0.997
_diffrn_measured_fraction_theta_max 0.997
_diffrn_measurement_device_type 'Bruker axs kappa apex2 CCD Diffractometer'
_diffrn_measurement_method '\w and \f scan'
_diffrn_radiation_monochromator graphite
_diffrn_radiation_source 'fine-focus sealed tube'
_diffrn_radiation_type MoK\a
_diffrn_radiation_wavelength 0.71073
_diffrn_reflns_av_R_equivalents 0.0348
_diffrn_reflns_av_sigmaI/netI 0.0321
_diffrn_reflns_limit_h_max 12
_diffrn_reflns_limit_h_min -11
_diffrn_reflns_limit_k_max 19
_diffrn_reflns_limit_k_min -19
_diffrn_reflns_limit_l_max 30
_diffrn_reflns_limit_l_min -30
_diffrn_reflns_number 33513
_diffrn_reflns_theta_full 30.00
_diffrn_reflns_theta_max 30.00
_diffrn_reflns_theta_min 2.39
_diffrn_standards_decay_% 0
_exptl_absorpt_coefficient_mu 1.357
_exptl_absorpt_correction_T_max 0.861
_exptl_absorpt_correction_T_min 0.782
_exptl_absorpt_correction_type multi-scan
_exptl_absorpt_process_details 'SADABS (Bruker, 1999)'
_exptl_crystal_colour pink
_exptl_crystal_density_diffrn 1.539
_exptl_crystal_density_method 'not measured'
_exptl_crystal_description block
_exptl_crystal_F_000 1196
_exptl_crystal_size_max 0.15
_exptl_crystal_size_mid 0.10
_exptl_crystal_size_min 0.10
_refine_diff_density_max 0.612
_refine_diff_density_min -0.450
_refine_diff_density_rms 0.077
_refine_ls_extinction_method none
_refine_ls_goodness_of_fit_ref 1.014
_refine_ls_hydrogen_treatment mixed
_refine_ls_matrix_type full
_refine_ls_number_parameters 295
_refine_ls_number_reflns 7385
_refine_ls_number_restraints 6
_refine_ls_restrained_S_all 1.014
_refine_ls_R_factor_all 0.0463
_refine_ls_R_factor_gt 0.0290
_refine_ls_shift/su_max 0.003
_refine_ls_shift/su_mean 0.000
_refine_ls_structure_factor_coef Fsqd
_refine_ls_weighting_details 'calc w=1/[\s^2^(Fo^2^)+(0.0273P)^2^+1.4885P] where P=(Fo^2^+2Fc^2^)/3'
_refine_ls_weighting_scheme calc
_refine_ls_wR_factor_gt 0.0636
_refine_ls_wR_factor_ref 0.0722
_reflns_number_gt 5608
_reflns_number_total 7385
_reflns_threshold_expression >2sigma(I)
_cod_data_source_file ic501623f_si_002.cif
_cod_data_source_block shelxl
_cod_depositor_comments 'Adding full bibliography for 4341146--4341152.cif.'
_cod_original_sg_symbol_H-M P21/n
_cod_database_code 4341146

loop_
_symmetry_equiv_pos_as_xyz
'x, y, z'
'-x+1/2, y+1/2, -z+1/2'
'-x, -y, -z'
'x-1/2, -y-1/2, z-1/2'

loop_
_atom_site_label
_atom_site_type_symbol
_atom_site_fract_x
_atom_site_fract_y
_atom_site_fract_z
_atom_site_U_iso_or_equiv
_atom_site_adp_type
_atom_site_occupancy
_atom_site_symmetry_multiplicity
_atom_site_calc_flag
_atom_site_refinement_flags
C1 C 0.2414(4) 0.0453(2) 1.06537(13) 0.0541(7) Uani 1 1 d .
H1A H 0.3054 0.0023 1.0454 0.081 Uiso 1 1 calc R
H1B H 0.1314 0.0278 1.0541 0.081 Uiso 1 1 calc R
H1C H 0.2725 0.0404 1.1094 0.081 Uiso 1 1 calc R
C2 C 0.2648(3) 0.14763(18) 1.04543(10) 0.0337(5) Uani 1 1 d .
C3 C 0.4094(3) 0.18976(18) 1.03417(11) 0.0348(5) Uani 1 1 d .
C4 C 0.3822(3) 0.28964(18) 1.02020(11) 0.0370(5) Uani 1 1 d .
C5 C 0.2211(3) 0.31125(19) 1.02594(11) 0.0417(6) Uani 1 1 d .
C6 C 0.1482(3) 0.2248(2) 1.04172(11) 0.0387(6) Uani 1 1 d .
C7 C 0.5670(3) 0.1398(2) 1.04059(14) 0.0539(7) Uani 1 1 d .
H7A H 0.6202 0.1593 1.0074 0.081 Uiso 1 1 calc R
H7B H 0.5513 0.0708 1.0392 0.081 Uiso 1 1 calc R
H7C H 0.6307 0.1574 1.0793 0.081 Uiso 1 1 calc R
C8 C 0.5067(4) 0.3625(2) 1.01027(16) 0.0645(9) Uani 1 1 d .
H8A H 0.5582 0.3872 1.0495 0.097 Uiso 1 1 calc R
H8B H 0.4573 0.4151 0.9854 0.097 Uiso 1 1 calc R
H8C H 0.5840 0.3318 0.9896 0.097 Uiso 1 1 calc R
C9 C 0.1515(4) 0.4111(2) 1.02170(15) 0.0672(9) Uani 1 1 d .
H9A H 0.0377 0.4068 1.0160 0.101 Uiso 1 1 calc R
H9B H 0.1824 0.4447 0.9873 0.101 Uiso 1 1 calc R
H9C H 0.1898 0.4460 1.0591 0.101 Uiso 1 1 calc R
C10 C -0.0127(4) 0.2131(3) 1.05991(15) 0.0674(10) Uani 1 1 d .
H10A H -0.0014 0.2108 1.1041 0.101 Uiso 1 1 calc R
H10B H -0.0605 0.1539 1.0427 0.101 Uiso 1 1 calc R
H10C H -0.0789 0.2671 1.0445 0.101 Uiso 1 1 calc R
C11 C 0.3389(6) 0.4541(4) 0.83611(19) 0.120(2) Uani 1 1 d .
H11A H 0.3867 0.4911 0.8070 0.181 Uiso 1 1 calc R
H11B H 0.4101 0.4032 0.8531 0.181 Uiso 1 1 calc R
H11C H 0.3178 0.4959 0.8688 0.181 Uiso 1 1 calc R
C12 C 0.1849(4) 0.4101(2) 0.80378(13) 0.0561(8) Uani 1 1 d .
C13 C 0.1758(4) 0.3238(2) 0.76882(13) 0.0521(7) Uani 1 1 d .
C14 C 0.0153(4) 0.3087(3) 0.74245(13) 0.0612(9) Uani 1 1 d .
C15 C -0.0748(4) 0.3855(3) 0.76158(16) 0.0732(12) Uani 1 1 d .
C16 C 0.0330(5) 0.4485(3) 0.79818(16) 0.0717(11) Uani 1 1 d .
C17 C 0.3153(5) 0.2682(4) 0.7528(2) 0.1039(17) Uani 1 1 d .
H17A H 0.3462 0.2957 0.7164 0.156 Uiso 1 1 calc R
H17B H 0.2859 0.2014 0.7451 0.156 Uiso 1 1 calc R
H17C H 0.4028 0.2720 0.7865 0.156 Uiso 1 1 calc R
C18 C -0.0466(7) 0.2309(4) 0.69678(16) 0.121(2) Uani 1 1 d .
H18A H -0.1542 0.2154 0.7006 0.182 Uiso 1 1 calc R
H18B H 0.0184 0.1739 0.7048 0.182 Uiso 1 1 calc R
H18C H -0.0436 0.2537 0.6557 0.182 Uiso 1 1 calc R
C19 C -0.2492(5) 0.4041(5) 0.7404(2) 0.164(3) Uani 1 1 d .
H19A H -0.2624 0.4558 0.7107 0.246 Uiso 1 1 calc R
H19B H -0.2976 0.4220 0.7752 0.246 Uiso 1 1 calc R
H19C H -0.2989 0.3462 0.7218 0.246 Uiso 1 1 calc R
C20 C -0.0080(9) 0.5463(3) 0.8239(2) 0.161(3) Uani 1 1 d .
H20A H 0.0698 0.5624 0.8594 0.241 Uiso 1 1 calc R
H20B H -0.1113 0.5428 0.8357 0.241 Uiso 1 1 calc R
H20C H -0.0085 0.5955 0.7929 0.241 Uiso 1 1 calc R
C21 C 0.2974(5) 0.0600(2) 0.84003(14) 0.0674(10) Uani 1 1 d .
B1 B 0.0398(4) 0.1538(2) 0.87109(14) 0.0443(7) Uani 1 1 d D
B2 B -0.1556(4) 0.2031(4) 0.84457(19) 0.0670(12) Uani 1 1 d D
B3 B -0.1823(5) 0.3102(4) 0.8944(2) 0.0753(15) Uani 1 1 d D
S1 S 0.10032(13) 0.05455(6) 0.81934(4) 0.0704(3) Uani 1 1 d .
S2 S 0.39348(9) 0.12883(6) 0.89573(3) 0.04964(18) Uani 1 1 d .
Ru1 Ru 0.22687(2) 0.202392(13) 0.951119(8) 0.02741(5) Uani 1 1 d .
Ru2 Ru 0.03242(2) 0.305062(16) 0.845335(9) 0.03598(6) Uani 1 1 d .
H1 H 0.085(3) 0.128(2) 0.9232(9) 0.060(9) Uiso 1 1 d D
H2A H -0.110(4) 0.1329(17) 0.8719(13) 0.070(10) Uiso 1 1 d D
H2B H -0.237(4) 0.180(2) 0.8007(11) 0.082(11) Uiso 1 1 d D
H2C H -0.231(4) 0.219(3) 0.8830(15) 0.104(14) Uiso 1 1 d D
H3A H -0.175(4) 0.299(2) 0.9459(9) 0.078(11) Uiso 1 1 d D
H3B H -0.279(3) 0.361(2) 0.8713(14) 0.082(11) Uiso 1 1 d D
H12 H 0.176(4) 0.305(2) 0.9039(14) 0.065(10) Uiso 1 1 d .
H21 H 0.363(4) 0.027(3) 0.8205(15) 0.075(11) Uiso 1 1 d .

loop_
_atom_site_aniso_label
_atom_site_aniso_U_11
_atom_site_aniso_U_22
_atom_site_aniso_U_33
_atom_site_aniso_U_23
_atom_site_aniso_U_13
_atom_site_aniso_U_12
C1 0.072(2) 0.0462(17) 0.0465(16) 0.0161(13) 0.0159(14) -0.0027(14)
C2 0.0394(13) 0.0373(13) 0.0240(11) 0.0038(9) 0.0039(9) 0.0003(10)
C3 0.0357(12) 0.0394(14) 0.0280(12) -0.0010(10) 0.0012(9) 0.0032(10)
C4 0.0445(14) 0.0346(13) 0.0309(12) -0.0047(10) 0.0035(10) -0.0026(10)
C5 0.0585(16) 0.0393(14) 0.0259(12) -0.0059(10) 0.0028(11) 0.0145(12)
C6 0.0360(13) 0.0547(16) 0.0267(12) 0.0011(11) 0.0087(9) 0.0069(11)
C7 0.0391(15) 0.065(2) 0.0545(18) -0.0001(15) 0.0000(12) 0.0135(13)
C8 0.075(2) 0.0521(19) 0.065(2) -0.0066(16) 0.0095(16) -0.0269(16)
C9 0.098(3) 0.0468(18) 0.058(2) -0.0056(15) 0.0155(18) 0.0278(17)
C10 0.0446(17) 0.111(3) 0.0515(19) 0.0110(18) 0.0216(14) 0.0123(17)
C11 0.138(4) 0.150(5) 0.068(3) 0.028(3) 0.003(3) -0.093(4)
C12 0.074(2) 0.060(2) 0.0360(15) 0.0189(14) 0.0128(14) -0.0109(16)
C13 0.0585(18) 0.0635(19) 0.0386(15) 0.0224(14) 0.0208(13) 0.0161(14)
C14 0.079(2) 0.076(2) 0.0258(14) 0.0130(14) 0.0014(14) -0.0116(18)
C15 0.0509(18) 0.116(3) 0.055(2) 0.051(2) 0.0146(15) 0.030(2)
C16 0.111(3) 0.061(2) 0.053(2) 0.0289(17) 0.043(2) 0.030(2)
C17 0.110(3) 0.119(4) 0.103(3) 0.055(3) 0.074(3) 0.058(3)
C18 0.198(6) 0.122(4) 0.034(2) -0.002(2) -0.008(3) -0.059(4)
C19 0.064(3) 0.314(9) 0.114(4) 0.133(5) 0.015(2) 0.064(4)
C20 0.323(9) 0.068(3) 0.125(4) 0.043(3) 0.132(5) 0.075(4)
C21 0.118(3) 0.0483(18) 0.0386(16) -0.0046(14) 0.0218(18) 0.0272(19)
B1 0.0472(17) 0.0510(19) 0.0323(15) 0.0041(13) -0.0004(12) -0.0174(14)
B2 0.0397(18) 0.105(3) 0.052(2) 0.022(2) -0.0051(15) -0.0179(19)
B3 0.044(2) 0.131(4) 0.055(2) 0.031(2) 0.0195(17) 0.030(2)
S1 0.1126(8) 0.0511(5) 0.0421(4) -0.0123(4) -0.0022(4) -0.0164(5)
S2 0.0566(4) 0.0581(5) 0.0352(3) 0.0002(3) 0.0106(3) 0.0238(3)
Ru1 0.03048(10) 0.02804(9) 0.02352(9) 0.00252(7) 0.00405(7) 0.00196(7)
Ru2 0.03154(10) 0.04883(13) 0.02746(10) 0.01099(8) 0.00471(7) 0.00587(8)

loop_
_atom_type_symbol
_atom_type_description
_atom_type_scat_dispersion_real
_atom_type_scat_dispersion_imag
_atom_type_scat_source
C C 0.0033 0.0016 'International Tables Vol C Tables 4.2.6.8 and 6.1.1.4'
H H 0.0000 0.0000 'International Tables Vol C Tables 4.2.6.8 and 6.1.1.4'
B B 0.0013 0.0007 'International Tables Vol C Tables 4.2.6.8 and 6.1.1.4'
S S 0.1246 0.1234 'International Tables Vol C Tables 4.2.6.8 and 6.1.1.4'
Ru Ru -1.2594 0.8363 'International Tables Vol C Tables 4.2.6.8 and 6.1.1.4'

loop_
_geom_angle_atom_site_label_1
_geom_angle_atom_site_label_2
_geom_angle_atom_site_label_3
_geom_angle
C2 C1 H1A 109.5
C2 C1 H1B 109.5
H1A C1 H1B 109.5
C2 C1 H1C 109.5
H1A C1 H1C 109.5
H1B C1 H1C 109.5
C3 C2 C6 107.4(2)
C3 C2 C1 126.6(2)
C6 C2 C1 125.6(2)
C3 C2 Ru1 71.74(13)
C6 C2 Ru1 72.68(13)
C1 C2 Ru1 126.73(18)
C4 C3 C2 108.5(2)
C4 C3 C7 125.2(2)
C2 C3 C7 126.1(2)
C4 C3 Ru1 71.15(14)
C2 C3 Ru1 70.29(13)
C7 C3 Ru1 127.94(18)
C3 C4 C5 107.8(2)
C3 C4 C8 125.8(3)
C5 C4 C8 125.9(3)
C3 C4 Ru1 71.14(13)
C5 C4 Ru1 72.44(14)
C8 C4 Ru1 128.57(19)
C6 C5 C4 108.4(2)
C6 C5 C9 127.1(3)
C4 C5 C9 124.2(3)
C6 C5 Ru1 71.35(14)
C4 C5 Ru1 69.79(13)
C9 C5 Ru1 129.08(19)
C5 C6 C2 107.8(2)
C5 C6 C10 128.0(3)
C2 C6 C10 123.8(3)
C5 C6 Ru1 71.68(14)
C2 C6 Ru1 68.94(13)
C10 C6 Ru1 130.6(2)
C3 C7 H7A 109.5
C3 C7 H7B 109.5
H7A C7 H7B 109.5
C3 C7 H7C 109.5
H7A C7 H7C 109.5
H7B C7 H7C 109.5
C4 C8 H8A 109.5
C4 C8 H8B 109.5
H8A C8 H8B 109.5
C4 C8 H8C 109.5
H8A C8 H8C 109.5
H8B C8 H8C 109.5
C5 C9 H9A 109.5
C5 C9 H9B 109.5
H9A C9 H9B 109.5
C5 C9 H9C 109.5
H9A C9 H9C 109.5
H9B C9 H9C 109.5
C6 C10 H10A 109.5
C6 C10 H10B 109.5
H10A C10 H10B 109.5
C6 C10 H10C 109.5
H10A C10 H10C 109.5
H10B C10 H10C 109.5
C12 C11 H11A 109.5
C12 C11 H11B 109.5
H11A C11 H11B 109.5
C12 C11 H11C 109.5
H11A C11 H11C 109.5
H11B C11 H11C 109.5
C16 C12 C13 108.0(3)
C16 C12 C11 128.0(4)
C13 C12 C11 123.8(4)
C16 C12 Ru2 71.54(19)
C13 C12 Ru2 72.27(17)
C11 C12 Ru2 125.9(2)
C14 C13 C12 107.9(3)
C14 C13 C17 125.5(4)
C12 C13 C17 125.7(4)
C14 C13 Ru2 71.17(17)
C12 C13 Ru2 71.16(16)
C17 C13 Ru2 131.8(2)
C13 C14 C15 107.9(3)
C13 C14 C18 126.0(4)
C15 C14 C18 125.8(4)
C13 C14 Ru2 72.29(16)
C15 C14 Ru2 70.27(17)
C18 C14 Ru2 127.9(2)
C14 C15 C16 107.1(3)
C14 C15 C19 126.6(5)
C16 C15 C19 125.9(5)
C14 C15 Ru2 72.72(17)
C16 C15 Ru2 72.27(17)
C19 C15 Ru2 126.3(2)
C12 C16 C15 109.0(3)
C12 C16 C20 125.0(5)
C15 C16 C20 125.8(5)
C12 C16 Ru2 72.36(18)
C15 C16 Ru2 70.61(19)
C20 C16 Ru2 126.3(2)
C13 C17 H17A 109.5
C13 C17 H17B 109.5
H17A C17 H17B 109.5
C13 C17 H17C 109.5
H17A C17 H17C 109.5
H17B C17 H17C 109.5
C14 C18 H18A 109.5
C14 C18 H18B 109.5
H18A C18 H18B 109.5
C14 C18 H18C 109.5
H18A C18 H18C 109.5
H18B C18 H18C 109.5
C15 C19 H19A 109.5
C15 C19 H19B 109.5
H19A C19 H19B 109.5
C15 C19 H19C 109.5
H19A C19 H19C 109.5
H19B C19 H19C 109.5
C16 C20 H20A 109.5
C16 C20 H20B 109.5
H20A C20 H20B 109.5
C16 C20 H20C 109.5
H20A C20 H20C 109.5
H20B C20 H20C 109.5
S2 C21 S1 125.4(2)
S2 C21 H21 112(2)
S1 C21 H21 122(2)
B2 B1 S1 114.0(2)
B2 B1 Ru2 64.35(18)
S1 B1 Ru2 122.38(15)
B2 B1 Ru1 129.1(2)
S1 B1 Ru1 116.64(16)
Ru2 B1 Ru1 84.50(11)
B2 B1 H1 123.3(14)
S1 B1 H1 106.2(14)
Ru2 B1 H1 122.1(15)
Ru1 B1 H1 43.9(14)
B2 B1 H2A 40.3(8)
S1 B1 H2A 102.4(13)
Ru2 B1 H2A 103.3(9)
Ru1 B1 H2A 127.8(13)
H1 B1 H2A 94.3(17)
B1 B2 B3 107.8(3)
B1 B2 Ru2 65.88(15)
B3 B2 Ru2 69.1(2)
B1 B2 H2A 46.7(16)
B3 B2 H2A 114.4(16)
Ru2 B2 H2A 110.9(16)
B1 B2 H2B 124.6(18)
B3 B2 H2B 126.9(18)
Ru2 B2 H2B 122.8(18)
H2A B2 H2B 108(2)
B1 B2 H2C 116(2)
B3 B2 H2C 45(2)
Ru2 B2 H2C 112(2)
H2A B2 H2C 88(2)
H2B B2 H2C 110(3)
B2 B3 Ru2 60.81(16)
B2 B3 H2C 38.2(9)
Ru2 B3 H2C 97.7(10)
B2 B3 H3A 118.9(17)
Ru2 B3 H3A 123.7(18)
H2C B3 H3A 91(2)
B2 B3 H3B 112.2(18)
Ru2 B3 H3B 113.0(17)
H2C B3 H3B 109(3)
H3A B3 H3B 116(2)
C21 S1 B1 99.65(15)
C21 S2 Ru1 112.15(14)
C2 Ru1 C3 37.97(9)
C2 Ru1 C4 63.68(9)
C3 Ru1 C4 37.71(9)
C2 Ru1 C6 38.38(9)
C3 Ru1 C6 63.08(9)
C4 Ru1 C6 62.92(10)
C2 Ru1 C5 63.25(9)
C3 Ru1 C5 62.76(9)
C4 Ru1 C5 37.77(10)
C6 Ru1 C5 36.97(10)
C2 Ru1 S2 110.56(7)
C3 Ru1 S2 89.39(7)
C4 Ru1 S2 104.82(7)
C6 Ru1 S2 148.76(7)
C5 Ru1 S2 142.34(8)
C2 Ru1 B1 127.43(10)
C3 Ru1 B1 158.20(11)
C4 Ru1 B1 163.96(11)
C6 Ru1 B1 117.05(11)
C5 Ru1 B1 132.00(12)
S2 Ru1 B1 82.81(9)
C2 Ru1 Ru2 151.84(6)
C3 Ru1 Ru2 155.53(7)
C4 Ru1 Ru2 118.14(7)
C6 Ru1 Ru2 114.82(6)
C5 Ru1 Ru2 100.21(6)
S2 Ru1 Ru2 96.370(19)
B1 Ru1 Ru2 46.18(9)
C2 Ru1 H1 97.0(7)
C3 Ru1 H1 129.9(7)
C4 Ru1 H1 158.4(7)
C6 Ru1 H1 96.1(8)
C5 Ru1 H1 126.4(10)
S2 Ru1 H1 90.6(10)
B1 Ru1 H1 30.6(6)
Ru2 Ru1 H1 74.0(7)
C2 Ru1 H12 145.1(10)
C3 Ru1 H12 128.4(10)
C4 Ru1 H12 91.6(10)
C6 Ru1 H12 109.5(10)
C5 Ru1 H12 82.0(10)
S2 Ru1 H12 99.0(10)
B1 Ru1 H12 73.1(10)
Ru2 Ru1 H12 27.2(10)
H1 Ru1 H12 101.0(13)
B2 Ru2 B1 49.77(15)
B2 Ru2 C15 96.79(15)
B1 Ru2 C15 133.81(15)
B2 Ru2 C16 129.85(16)
B1 Ru2 C16 167.10(12)
C15 Ru2 C16 37.12(15)
B2 Ru2 C14 94.95(14)
B1 Ru2 C14 106.28(12)
C15 Ru2 C14 37.01(13)
C16 Ru2 C14 61.09(13)
B2 Ru2 C12 155.63(13)
B1 Ru2 C12 137.50(13)
C15 Ru2 C12 61.60(13)
C16 Ru2 C12 36.10(13)
C14 Ru2 C12 61.18(11)
B2 Ru2 C13 124.93(16)
B1 Ru2 C13 108.08(12)
C15 Ru2 C13 61.48(11)
C16 Ru2 C13 60.56(11)
C14 Ru2 C13 36.54(12)
C12 Ru2 C13 36.57(11)
B2 Ru2 B3 50.1(2)
B1 Ru2 B3 84.03(17)
C15 Ru2 B3 97.19(13)
C16 Ru2 B3 104.92(16)
C14 Ru2 B3 123.76(15)
C12 Ru2 B3 137.86(17)
C13 Ru2 B3 158.45(13)
B2 Ru2 Ru1 90.74(10)
B1 Ru2 Ru1 49.33(8)
C15 Ru2 Ru1 170.67(9)
C16 Ru2 Ru1 137.63(12)
C14 Ru2 Ru1 136.99(10)
C12 Ru2 Ru1 109.85(8)
C13 Ru2 Ru1 109.59(7)
B3 Ru2 Ru1 91.86(10)
B2 Ru2 H12 118.3(11)
B1 Ru2 H12 78.8(10)
C15 Ru2 H12 144.4(11)
C16 Ru2 H12 108.0(11)
C14 Ru2 H12 135.4(11)
C12 Ru2 H12 84.9(11)
C13 Ru2 H12 99.1(11)
B3 Ru2 H12 100.7(11)
Ru1 Ru2 H12 29.8(10)

loop_
_geom_bond_atom_site_label_1
_geom_bond_atom_site_label_2
_geom_bond_distance
C1 C2 1.498(3)
C1 H1A 0.9600
C1 H1B 0.9600
C1 H1C 0.9600
C2 C3 1.422(3)
C2 C6 1.448(3)
C2 Ru1 2.177(2)
C3 C4 1.419(3)
C3 C7 1.496(3)
C3 Ru1 2.196(2)
C4 C5 1.433(4)
C4 C8 1.503(4)
C4 Ru1 2.196(2)
C5 C6 1.413(4)
C5 C9 1.494(4)
C5 Ru1 2.231(2)
C6 C10 1.502(4)
C6 Ru1 2.227(2)
C7 H7A 0.9600
C7 H7B 0.9600
C7 H7C 0.9600
C8 H8A 0.9600
C8 H8B 0.9600
C8 H8C 0.9600
C9 H9A 0.9600
C9 H9B 0.9600
C9 H9C 0.9600
C10 H10A 0.9600
C10 H10B 0.9600
C10 H10C 0.9600
C11 C12 1.510(5)
C11 H11A 0.9600
C11 H11B 0.9600
C11 H11C 0.9600
C12 C16 1.385(5)
C12 C13 1.410(4)
C12 Ru2 2.240(3)
C13 C14 1.409(5)
C13 C17 1.507(4)
C13 Ru2 2.255(3)
C14 C15 1.412(5)
C14 C18 1.501(5)
C14 Ru2 2.240(3)
C15 C16 1.413(6)
C15 C19 1.504(5)
C15 Ru2 2.208(3)
C16 C20 1.525(5)
C16 Ru2 2.230(3)
C17 H17A 0.9600
C17 H17B 0.9600
C17 H17C 0.9600
C18 H18A 0.9600
C18 H18B 0.9600
C18 H18C 0.9600
C19 H19A 0.9600
C19 H19B 0.9600
C19 H19C 0.9600
C20 H20A 0.9600
C20 H20B 0.9600
C20 H20C 0.9600
C21 S2 1.651(4)
C21 S1 1.668(4)
C21 H21 0.89(3)
B1 B2 1.803(5)
B1 S1 1.904(4)
B1 Ru2 2.156(3)
B1 Ru1 2.266(3)
B1 H1 1.198(17)
B1 H2A 1.31(3)
B2 B3 1.872(8)
B2 Ru2 2.129(4)
B2 H2A 1.169(17)
B2 H2B 1.132(18)
B2 H2C 1.166(18)
B3 Ru2 2.278(4)
B3 H2C 1.33(4)
B3 H3A 1.135(18)
B3 H3B 1.138(18)
S2 Ru1 2.2609(7)
Ru1 Ru2 2.9738(3)
Ru1 H1 1.63(3)
Ru1 H12 1.76(3)
Ru2 H12 1.62(3)

loop_
_geom_torsion_atom_site_label_1
_geom_torsion_atom_site_label_2
_geom_torsion_atom_site_label_3
_geom_torsion_atom_site_label_4
_geom_torsion
C6 C2 C3 C4 -3.2(3)
C1 C2 C3 C4 -176.2(2)
Ru1 C2 C3 C4 61.17(17)
C6 C2 C3 C7 172.4(2)
C1 C2 C3 C7 -0.5(4)
Ru1 C2 C3 C7 -123.2(3)
C6 C2 C3 Ru1 -64.41(16)
C1 C2 C3 Ru1 122.6(2)
C2 C3 C4 C5 3.0(3)
C7 C3 C4 C5 -172.7(2)
Ru1 C3 C4 C5 63.59(17)
C2 C3 C4 C8 174.9(2)
C7 C3 C4 C8 -0.8(4)
Ru1 C3 C4 C8 -124.5(3)
C2 C3 C4 Ru1 -60.63(16)
C7 C3 C4 Ru1 123.7(3)
C3 C4 C5 C6 -1.5(3)
C8 C4 C5 C6 -173.5(2)
Ru1 C4 C5 C6 61.23(17)
C3 C4 C5 C9 173.1(2)
C8 C4 C5 C9 1.1(4)
Ru1 C4 C5 C9 -124.2(3)
C3 C4 C5 Ru1 -62.75(17)
C8 C4 C5 Ru1 125.3(3)
C4 C5 C6 C2 -0.5(3)
C9 C5 C6 C2 -174.8(3)
Ru1 C5 C6 C2 59.77(16)
C4 C5 C6 C10 172.1(3)
C9 C5 C6 C10 -2.3(4)
Ru1 C5 C6 C10 -127.6(3)
C4 C5 C6 Ru1 -60.25(17)
C9 C5 C6 Ru1 125.4(3)
C3 C2 C6 C5 2.3(3)
C1 C2 C6 C5 175.3(2)
Ru1 C2 C6 C5 -61.51(17)
C3 C2 C6 C10 -170.7(2)
C1 C2 C6 C10 2.3(4)
Ru1 C2 C6 C10 125.5(3)
C3 C2 C6 Ru1 63.79(16)
C1 C2 C6 Ru1 -123.2(2)
C16 C12 C13 C14 -1.0(3)
C11 C12 C13 C14 -176.2(3)
Ru2 C12 C13 C14 62.0(2)
C16 C12 C13 C17 168.5(3)
C11 C12 C13 C17 -6.7(5)
Ru2 C12 C13 C17 -128.5(3)
C16 C12 C13 Ru2 -63.0(2)
C11 C12 C13 Ru2 121.8(3)
C12 C13 C14 C15 -0.4(3)
C17 C13 C14 C15 -170.0(3)
Ru2 C13 C14 C15 61.6(2)
C12 C13 C14 C18 173.6(3)
C17 C13 C14 C18 4.1(5)
Ru2 C13 C14 C18 -124.4(3)
C12 C13 C14 Ru2 -62.04(19)
C17 C13 C14 Ru2 128.4(3)
C13 C14 C15 C16 1.7(3)
C18 C14 C15 C16 -172.4(3)
Ru2 C14 C15 C16 64.6(2)
C13 C14 C15 C19 174.3(3)
C18 C14 C15 C19 0.3(5)
Ru2 C14 C15 C19 -122.8(4)
C13 C14 C15 Ru2 -62.9(2)
C18 C14 C15 Ru2 123.0(3)
C13 C12 C16 C15 2.1(3)
C11 C12 C16 C15 177.0(3)
Ru2 C12 C16 C15 -61.4(2)
C13 C12 C16 C20 -174.1(3)
C11 C12 C16 C20 0.8(5)
Ru2 C12 C16 C20 122.3(3)
C13 C12 C16 Ru2 63.52(19)
C11 C12 C16 Ru2 -121.5(3)
C14 C15 C16 C12 -2.3(3)
C19 C15 C16 C12 -175.1(3)
Ru2 C15 C16 C12 62.5(2)
C14 C15 C16 C20 173.8(3)
C19 C15 C16 C20 1.1(5)
Ru2 C15 C16 C20 -121.3(3)
C14 C15 C16 Ru2 -64.9(2)
C19 C15 C16 Ru2 122.4(3)
S1 B1 B2 B3 -172.2(2)
Ru2 B1 B2 B3 -56.3(2)
Ru1 B1 B2 B3 1.8(4)
S1 B1 B2 Ru2 -115.88(19)
Ru1 B1 B2 Ru2 58.2(2)
B1 B2 B3 Ru2 54.41(19)
S2 C21 S1 B1 5.2(3)
B2 B1 S1 C21 158.4(2)
Ru2 B1 S1 C21 84.6(2)
Ru1 B1 S1 C21 -16.4(2)
S1 C21 S2 Ru1 7.7(3)
C6 C2 Ru1 C3 115.6(2)
C1 C2 Ru1 C3 -122.5(3)
C3 C2 Ru1 C4 -36.79(14)
C6 C2 Ru1 C4 78.85(16)
C1 C2 Ru1 C4 -159.3(3)
C3 C2 Ru1 C6 -115.6(2)
C1 C2 Ru1 C6 121.9(3)
C3 C2 Ru1 C5 -79.21(16)
C6 C2 Ru1 C5 36.43(15)
C1 C2 Ru1 C5 158.3(3)
C3 C2 Ru1 S2 60.06(15)
C6 C2 Ru1 S2 175.70(13)
C1 C2 Ru1 S2 -62.5(2)
C3 C2 Ru1 B1 156.89(16)
C6 C2 Ru1 B1 -87.48(19)
C1 C2 Ru1 B1 34.4(3)
C3 C2 Ru1 Ru2 -137.81(13)
C6 C2 Ru1 Ru2 -22.2(2)
C1 C2 Ru1 Ru2 99.7(2)
C4 C3 Ru1 C2 -118.6(2)
C7 C3 Ru1 C2 120.9(3)
C2 C3 Ru1 C4 118.6(2)
C7 C3 Ru1 C4 -120.4(3)
C4 C3 Ru1 C6 -79.76(16)
C2 C3 Ru1 C6 38.88(15)
C7 C3 Ru1 C6 159.8(3)
C4 C3 Ru1 C5 -38.04(15)
C2 C3 Ru1 C5 80.60(16)
C7 C3 Ru1 C5 -158.5(3)
C4 C3 Ru1 S2 115.59(14)
C2 C3 Ru1 S2 -125.77(14)
C7 C3 Ru1 S2 -4.8(2)
C4 C3 Ru1 B1 -175.7(3)
C2 C3 Ru1 B1 -57.1(3)
C7 C3 Ru1 B1 63.8(4)
C4 C3 Ru1 Ru2 11.4(3)
C2 C3 Ru1 Ru2 130.07(16)
C7 C3 Ru1 Ru2 -109.0(2)
C3 C4 Ru1 C2 37.04(14)
C5 C4 Ru1 C2 -79.53(16)
C8 C4 Ru1 C2 158.2(3)
C5 C4 Ru1 C3 -116.6(2)
C8 C4 Ru1 C3 121.2(3)
C3 C4 Ru1 C6 80.20(16)
C5 C4 Ru1 C6 -36.37(15)
C8 C4 Ru1 C6 -158.6(3)
C3 C4 Ru1 C5 116.6(2)
C8 C4 Ru1 C5 -122.2(3)
C3 C4 Ru1 S2 -68.89(15)
C5 C4 Ru1 S2 174.53(13)
C8 C4 Ru1 S2 52.3(3)
C3 C4 Ru1 B1 174.2(3)
C5 C4 Ru1 B1 57.7(4)
C8 C4 Ru1 B1 -64.6(5)
C3 C4 Ru1 Ru2 -174.66(12)
C5 C4 Ru1 Ru2 68.77(15)
C8 C4 Ru1 Ru2 -53.5(3)
C5 C6 Ru1 C2 118.2(2)
C10 C6 Ru1 C2 -117.1(3)
C5 C6 Ru1 C3 79.69(16)
C2 C6 Ru1 C3 -38.46(14)
C10 C6 Ru1 C3 -155.6(3)
C5 C6 Ru1 C4 37.16(15)
C2 C6 Ru1 C4 -81.00(16)
C10 C6 Ru1 C4 161.9(3)
C2 C6 Ru1 C5 -118.2(2)
C10 C6 Ru1 C5 124.7(3)
C5 C6 Ru1 S2 110.37(17)
C2 C6 Ru1 S2 -7.8(2)
C10 C6 Ru1 S2 -124.9(2)
C5 C6 Ru1 B1 -124.81(17)
C2 C6 Ru1 B1 117.03(16)
C10 C6 Ru1 B1 -0.1(3)
C5 C6 Ru1 Ru2 -73.16(15)
C2 C6 Ru1 Ru2 168.68(12)
C10 C6 Ru1 Ru2 51.6(3)
C6 C5 Ru1 C2 -37.81(14)
C4 C5 Ru1 C2 80.79(15)
C9 C5 Ru1 C2 -161.0(3)
C6 C5 Ru1 C3 -80.63(16)
C4 C5 Ru1 C3 37.97(14)
C9 C5 Ru1 C3 156.2(3)
C6 C5 Ru1 C4 -118.6(2)
C9 C5 Ru1 C4 118.2(4)
C4 C5 Ru1 C6 118.6(2)
C9 C5 Ru1 C6 -123.2(4)
C6 C5 Ru1 S2 -127.27(14)
C4 C5 Ru1 S2 -8.7(2)
C9 C5 Ru1 S2 109.6(3)
C6 C5 Ru1 B1 79.71(19)
C4 C5 Ru1 B1 -161.69(15)
C9 C5 Ru1 B1 -43.5(4)
C6 C5 Ru1 Ru2 118.03(14)
C4 C5 Ru1 Ru2 -123.37(13)
C9 C5 Ru1 Ru2 -5.1(3)
C21 S2 Ru1 C2 113.75(15)
C21 S2 Ru1 C3 145.97(14)
C21 S2 Ru1 C4 -179.23(14)
C21 S2 Ru1 C6 118.91(19)
C21 S2 Ru1 C5 -173.75(17)
C21 S2 Ru1 B1 -13.62(15)
C21 S2 Ru1 Ru2 -57.87(13)
B2 B1 Ru1 C2 93.2(3)
S1 B1 Ru1 C2 -92.86(18)
Ru2 B1 Ru1 C2 143.53(9)
B2 B1 Ru1 C3 133.8(3)
S1 B1 Ru1 C3 -52.3(4)
Ru2 B1 Ru1 C3 -175.9(2)
B2 B1 Ru1 C4 -36.7(5)
S1 B1 Ru1 C4 137.2(3)
Ru2 B1 Ru1 C4 13.6(4)
B2 B1 Ru1 C6 49.1(3)
S1 B1 Ru1 C6 -137.00(14)
Ru2 B1 Ru1 C6 99.39(11)
B2 B1 Ru1 C5 7.5(3)
S1 B1 Ru1 C5 -178.63(13)
Ru2 B1 Ru1 C5 57.76(16)
B2 B1 Ru1 S2 -156.3(3)
S1 B1 Ru1 S2 17.59(14)
Ru2 B1 Ru1 S2 -106.02(9)
B2 B1 Ru1 Ru2 -50.3(2)
S1 B1 Ru1 Ru2 123.6(2)
B3 B2 Ru2 B1 122.0(2)
B1 B2 Ru2 C15 144.33(18)
B3 B2 Ru2 C15 -93.71(19)
B1 B2 Ru2 C16 163.13(16)
B3 B2 Ru2 C16 -74.9(2)
B1 B2 Ru2 C14 107.17(18)
B3 B2 Ru2 C14 -130.87(18)
B1 B2 Ru2 C12 118.2(4)
B3 B2 Ru2 C12 -119.8(4)
B1 B2 Ru2 C13 84.55(18)
B3 B2 Ru2 C13 -153.49(17)
B1 B2 Ru2 B3 -122.0(2)
B1 B2 Ru2 Ru1 -30.15(15)
B3 B2 Ru2 Ru1 91.81(16)
S1 B1 Ru2 B2 103.3(2)
Ru1 B1 Ru2 B2 -138.5(2)
B2 B1 Ru2 C15 -53.4(2)
S1 B1 Ru2 C15 49.9(3)
Ru1 B1 Ru2 C15 168.11(12)
B2 B1 Ru2 C16 -93.8(7)
S1 B1 Ru2 C16 9.5(7)
Ru1 B1 Ru2 C16 127.7(6)
B2 B1 Ru2 C14 -82.6(2)
S1 B1 Ru2 C14 20.7(2)
Ru1 B1 Ru2 C14 138.89(12)
B2 B1 Ru2 C12 -147.4(2)
S1 B1 Ru2 C12 -44.2(3)
Ru1 B1 Ru2 C12 74.03(17)
B2 B1 Ru2 C13 -120.8(2)
S1 B1 Ru2 C13 -17.6(2)
Ru1 B1 Ru2 C13 100.63(12)
B2 B1 Ru2 B3 40.9(2)
S1 B1 Ru2 B3 144.2(2)
Ru1 B1 Ru2 B3 -97.63(15)
B2 B1 Ru2 Ru1 138.5(2)
S1 B1 Ru2 Ru1 -118.2(2)
C14 C15 Ru2 B2 -89.2(3)
C16 C15 Ru2 B2 155.8(2)
C19 C15 Ru2 B2 33.8(5)
C14 C15 Ru2 B1 -51.1(3)
C16 C15 Ru2 B1 -166.1(2)
C19 C15 Ru2 B1 71.9(5)
C14 C15 Ru2 C16 115.0(3)
C19 C15 Ru2 C16 -122.0(6)
C16 C15 Ru2 C14 -115.0(3)
C19 C15 Ru2 C14 123.1(6)
C14 C15 Ru2 C12 78.9(2)
C16 C15 Ru2 C12 -36.13(19)
C19 C15 Ru2 C12 -158.1(6)
C14 C15 Ru2 C13 37.0(2)
C16 C15 Ru2 C13 -77.9(2)
C19 C15 Ru2 C13 160.1(6)
C14 C15 Ru2 B3 -139.8(3)
C16 C15 Ru2 B3 105.3(2)
C19 C15 Ru2 B3 -16.7(5)
C14 C15 Ru2 Ru1 54.4(9)
C16 C15 Ru2 Ru1 -60.6(9)
C19 C15 Ru2 Ru1 177.4(6)
C12 C16 Ru2 B2 -150.4(2)
C15 C16 Ru2 B2 -32.0(3)
C20 C16 Ru2 B2 88.7(5)
C12 C16 Ru2 B1 -67.5(7)
C15 C16 Ru2 B1 50.9(7)
C20 C16 Ru2 B1 171.6(6)
C12 C16 Ru2 C15 -118.3(3)
C20 C16 Ru2 C15 120.7(6)
C12 C16 Ru2 C14 -79.8(2)
C15 C16 Ru2 C14 38.6(2)
C20 C16 Ru2 C14 159.3(5)
C15 C16 Ru2 C12 118.3(3)
C20 C16 Ru2 C12 -120.9(6)
C12 C16 Ru2 C13 -37.70(19)
C15 C16 Ru2 C13 80.6(2)
C20 C16 Ru2 C13 -158.6(5)
C12 C16 Ru2 B3 159.6(2)
C15 C16 Ru2 B3 -82.1(2)
C20 C16 Ru2 B3 38.6(5)
C12 C16 Ru2 Ru1 49.6(2)
C15 C16 Ru2 Ru1 167.90(16)
C20 C16 Ru2 Ru1 -71.4(5)
C13 C14 Ru2 B2 -148.0(2)
C15 C14 Ru2 B2 94.7(3)
C18 C14 Ru2 B2 -25.8(4)
C13 C14 Ru2 B1 -98.6(2)
C15 C14 Ru2 B1 144.2(2)
C18 C14 Ru2 B1 23.6(4)
C13 C14 Ru2 C15 117.3(3)
C18 C14 Ru2 C15 -120.6(5)
C13 C14 Ru2 C16 78.6(2)
C15 C14 Ru2 C16 -38.7(2)
C18 C14 Ru2 C16 -159.2(5)
C13 C14 Ru2 C12 37.15(19)
C15 C14 Ru2 C12 -80.1(2)
C18 C14 Ru2 C12 159.3(5)
C15 C14 Ru2 C13 -117.3(3)
C18 C14 Ru2 C13 122.2(5)
C13 C14 Ru2 B3 167.7(2)
C15 C14 Ru2 B3 50.4(3)
C18 C14 Ru2 B3 -70.1(5)
C13 C14 Ru2 Ru1 -51.6(2)
C15 C14 Ru2 Ru1 -168.86(19)
C18 C14 Ru2 Ru1 70.6(4)
C16 C12 Ru2 B2 66.9(5)
C13 C12 Ru2 B2 -49.7(5)
C11 C12 Ru2 B2 -169.0(4)
C16 C12 Ru2 B1 162.2(2)
C13 C12 Ru2 B1 45.6(2)
C11 C12 Ru2 B1 -73.8(4)
C16 C12 Ru2 C15 37.1(2)
C13 C12 Ru2 C15 -79.5(2)
C11 C12 Ru2 C15 161.2(4)
C13 C12 Ru2 C16 -116.6(3)
C11 C12 Ru2 C16 124.0(5)
C16 C12 Ru2 C14 79.5(2)
C13 C12 Ru2 C14 -37.11(18)
C11 C12 Ru2 C14 -156.5(4)
C16 C12 Ru2 C13 116.6(3)
C11 C12 Ru2 C13 -119.4(5)
C16 C12 Ru2 B3 -30.2(3)
C13 C12 Ru2 B3 -146.8(2)
C11 C12 Ru2 B3 93.8(4)
C16 C12 Ru2 Ru1 -146.9(2)
C13 C12 Ru2 Ru1 96.41(16)
C11 C12 Ru2 Ru1 -22.9(4)
C14 C13 Ru2 B2 40.0(3)
C12 C13 Ru2 B2 157.4(2)
C17 C13 Ru2 B2 -81.1(4)
C14 C13 Ru2 B1 93.1(2)
C12 C13 Ru2 B1 -149.49(18)
C17 C13 Ru2 B1 -28.1(4)
C14 C13 Ru2 C15 -37.5(2)
C12 C13 Ru2 C15 79.9(2)
C17 C13 Ru2 C15 -158.7(5)
C14 C13 Ru2 C16 -80.2(2)
C12 C13 Ru2 C16 37.2(2)
C17 C13 Ru2 C16 158.6(5)
C12 C13 Ru2 C14 117.4(3)
C17 C13 Ru2 C14 -121.2(5)
C14 C13 Ru2 C12 -117.4(3)
C17 C13 Ru2 C12 121.4(5)
C14 C13 Ru2 B3 -28.8(6)
C12 C13 Ru2 B3 88.6(5)
C17 C13 Ru2 B3 -150.0(5)
C14 C13 Ru2 Ru1 145.43(18)
C12 C13 Ru2 Ru1 -97.19(17)
C17 C13 Ru2 Ru1 24.2(4)
B2 B3 Ru2 B1 -40.64(17)
B2 B3 Ru2 C15 92.9(2)
B2 B3 Ru2 C16 129.9(2)
B2 B3 Ru2 C14 65.0(2)
B2 B3 Ru2 C12 147.8(2)
B2 B3 Ru2 C13 85.2(5)
B2 B3 Ru2 Ru1 -89.41(16)
C2 Ru1 Ru2 B2 -59.2(2)
C3 Ru1 Ru2 B2 -153.3(2)
C4 Ru1 Ru2 B2 -145.40(16)
C6 Ru1 Ru2 B2 -74.14(16)
C5 Ru1 Ru2 B2 -109.94(16)
S2 Ru1 Ru2 B2 104.01(14)
B1 Ru1 Ru2 B2 30.37(18)
C2 Ru1 Ru2 B1 -89.56(18)
C3 Ru1 Ru2 B1 176.33(19)
C4 Ru1 Ru2 B1 -175.77(14)
C6 Ru1 Ru2 B1 -104.51(14)
C5 Ru1 Ru2 B1 -140.31(14)
S2 Ru1 Ru2 B1 73.64(12)
C2 Ru1 Ru2 C15 156.9(8)
C3 Ru1 Ru2 C15 62.8(8)
C4 Ru1 Ru2 C15 70.7(8)
C6 Ru1 Ru2 C15 141.9(8)
C5 Ru1 Ru2 C15 106.2(8)
S2 Ru1 Ru2 C15 -39.9(8)
B1 Ru1 Ru2 C15 -113.5(8)
C2 Ru1 Ru2 C16 105.64(19)
C3 Ru1 Ru2 C16 11.5(2)
C4 Ru1 Ru2 C16 19.43(15)
C6 Ru1 Ru2 C16 90.68(15)
C5 Ru1 Ru2 C16 54.89(15)
S2 Ru1 Ru2 C16 -91.16(13)
B1 Ru1 Ru2 C16 -164.80(17)
C2 Ru1 Ru2 C14 -157.26(19)
C3 Ru1 Ru2 C14 108.6(2)
C4 Ru1 Ru2 C14 116.53(15)
C6 Ru1 Ru2 C14 -172.22(15)
C5 Ru1 Ru2 C14 151.99(15)
S2 Ru1 Ru2 C14 5.94(13)
B1 Ru1 Ru2 C14 -67.70(18)
C2 Ru1 Ru2 C12 134.12(17)
C3 Ru1 Ru2 C12 40.00(18)
C4 Ru1 Ru2 C12 47.91(12)
C6 Ru1 Ru2 C12 119.16(12)
C5 Ru1 Ru2 C12 83.37(12)
S2 Ru1 Ru2 C12 -62.68(10)
B1 Ru1 Ru2 C12 -136.32(15)
C2 Ru1 Ru2 C13 173.05(17)
C3 Ru1 Ru2 C13 78.94(18)
C4 Ru1 Ru2 C13 86.84(12)
C6 Ru1 Ru2 C13 158.10(13)
C5 Ru1 Ru2 C13 122.30(13)
S2 Ru1 Ru2 C13 -23.75(10)
B1 Ru1 Ru2 C13 -97.39(15)
C2 Ru1 Ru2 B3 -9.1(2)
C3 Ru1 Ru2 B3 -103.2(2)
C4 Ru1 Ru2 B3 -95.27(17)
C6 Ru1 Ru2 B3 -24.01(18)
C5 Ru1 Ru2 B3 -59.81(18)
S2 Ru1 Ru2 B3 154.14(16)
B1 Ru1 Ru2 B3 80.5(2)
